data_4072862
loop_
_publ_author_name
'Wu, Li-Lan'
'Yang, Cheng-Hsien'
'Sun, I-Wen'
'Chu, Sheng-Yuan'
'Kao, Po-Ching'
'Huang, Hsin-Hsuan'

_publ_section_title
;
 Photophysical and Electrochemical Properties of Blue Phosphorescent
 Iridium(III) Complexes
;
_journal_issue 8
_journal_name_full Organometallics
_journal_page_first 2017
_journal_paper_doi 10.1021/om061101u
_journal_volume 26
_journal_year 2007
_chemical_formula_moiety 'C30 H20 F4 Ir N7 O2'
_chemical_formula_sum 'C30 H20 F4 Ir N7 O2'
_chemical_formula_weight 778.73
_chemical_name_systematic
;
 ?
;
_space_group_IT_number 14
_symmetry_cell_setting monoclinic
_symmetry_space_group_name_Hall '-P 2ybc'
_symmetry_space_group_name_H-M 'P 1 21/c 1'
_atom_sites_solution_hydrogens geom
_atom_sites_solution_primary direct
_atom_sites_solution_secondary difmap
_audit_creation_method SHELXL-97
_cell_angle_alpha 90.00
_cell_angle_beta 103.3890(10)
_cell_angle_gamma 90.00
_cell_formula_units_Z 4
_cell_length_a 8.8669(2)
_cell_length_b 28.7378(5)
_cell_length_c 11.2750(3)
_cell_measurement_reflns_used 60714
_cell_measurement_temperature 200(2)
_cell_measurement_theta_max 25.682
_cell_measurement_theta_min 2.037
_cell_volume 2794.95(11)
_computing_cell_refinement 'HKL Scalepack (Otwinowski & Minor 1997)'
_computing_data_collection 'Collect (Nonius BV, 1997-2000)'
_computing_data_reduction 'HKL Denzo and Scalepack (Otwinowski & Minor 19'
_computing_molecular_graphics 'Ortep-3 for Windows (Farrugia, 1997)'
_computing_publication_material 'WinGX publication routines (Farrugia, 1999)'
_computing_structure_refinement 'SHELXL-97 (Sheldrick, 1997)'
_computing_structure_solution 'SHELXS-86 (Sheldrick, 1986)'
_diffrn_ambient_temperature 200(2)
_diffrn_detector_area_resol_mean 9
_diffrn_measured_fraction_theta_full 0.985
_diffrn_measured_fraction_theta_max 0.985
_diffrn_measurement_device_type KappaCCD
_diffrn_measurement_method 'CCD rotation images, thick slices'
_diffrn_radiation_monochromator graphite
_diffrn_radiation_source 'fine-focus sealed tube'
_diffrn_radiation_type MoK\a
_diffrn_radiation_wavelength 0.71073
_diffrn_reflns_av_R_equivalents 0.1231
_diffrn_reflns_av_sigmaI/netI 0.0866
_diffrn_reflns_limit_h_max 10
_diffrn_reflns_limit_h_min -8
_diffrn_reflns_limit_k_max 29
_diffrn_reflns_limit_k_min -34
_diffrn_reflns_limit_l_max 12
_diffrn_reflns_limit_l_min -13
_diffrn_reflns_number 25698
_diffrn_reflns_theta_full 25.68
_diffrn_reflns_theta_max 25.68
_diffrn_reflns_theta_min 2.34
_exptl_absorpt_coefficient_mu 4.847
_exptl_absorpt_correction_T_max 0.7513
_exptl_absorpt_correction_T_min 0.5627
_exptl_absorpt_correction_type multi-scan
_exptl_absorpt_process_details
;
 ?
;
_exptl_crystal_colour yellow
_exptl_crystal_density_diffrn 1.851
_exptl_crystal_density_method 'not measured'
_exptl_crystal_description prism
_exptl_crystal_F_000 1512
_exptl_crystal_size_max 0.14
_exptl_crystal_size_mid 0.09
_exptl_crystal_size_min 0.05
_refine_diff_density_max 1.444
_refine_diff_density_min -1.762
_refine_diff_density_rms 0.290
_refine_ls_extinction_method none
_refine_ls_goodness_of_fit_ref 1.069
_refine_ls_hydrogen_treatment fixed
_refine_ls_matrix_type full
_refine_ls_number_parameters 397
_refine_ls_number_reflns 5233
_refine_ls_number_restraints 0
_refine_ls_restrained_S_all 1.069
_refine_ls_R_factor_all 0.0934
_refine_ls_R_factor_gt 0.0563
_refine_ls_shift/su_max 0.001
_refine_ls_shift/su_mean 0.000
_refine_ls_structure_factor_coef Fsqd
_refine_ls_weighting_details 'calc w=1/[\s^2^(Fo^2^)+(0.0653P)^2^+3.0801P] where P=(Fo^2^+2Fc^2^)/3'
_refine_ls_weighting_scheme calc
_refine_ls_wR_factor_gt 0.1215
_refine_ls_wR_factor_ref 0.1367
_reflns_number_gt 3753
_reflns_number_total 5233
_reflns_threshold_expression >2sigma(I)
_cod_data_source_file om061101usi20061203_100454.cif
_cod_data_source_block 5662
_cod_original_sg_symbol_H-M 'P 21/c'
_cod_database_code 4072862

loop_
_symmetry_equiv_pos_as_xyz
'x, y, z'
'-x, y+1/2, -z+1/2'
'-x, -y, -z'
'x, -y-1/2, z-1/2'

loop_
_atom_site_label
_atom_site_type_symbol
_atom_site_fract_x
_atom_site_fract_y
_atom_site_fract_z
_atom_site_U_iso_or_equiv
_atom_site_adp_type
_atom_site_occupancy
_atom_site_symmetry_multiplicity
_atom_site_calc_flag
_atom_site_refinement_flags
_atom_site_disorder_assembly
_atom_site_disorder_group
Ir1 Ir 0.75487(4) 0.111973(11) 0.81005(3) 0.03328(15) Uani 1 1 d . A .
F1 F 0.701(2) 0.2860(4) 0.945(2) 0.047(5) Uiso 0.55(5) 1 d P A 1
F1A F 0.651(3) 0.2880(5) 0.890(3) 0.062(7) Uiso 0.45(5) 1 d P A 2
F2 F 1.0172(9) 0.2650(2) 0.6650(8) 0.100(3) Uani 1 1 d . A .
F3 F 0.2469(7) 0.1519(2) 0.4569(5) 0.0576(16) Uani 1 1 d . . .
F4 F 0.6816(7) 0.0977(2) 0.3349(5) 0.0596(16) Uani 1 1 d . . .
O1 O 0.3412(10) 0.1995(2) 1.1191(8) 0.071(2) Uani 1 1 d . . .
O2 O 1.1792(8) 0.0381(2) 0.4923(6) 0.0456(17) Uani 1 1 d . . .
N1 N 0.6018(8) 0.1400(2) 0.9017(7) 0.0344(18) Uani 1 1 d . . .
N2 N 0.9087(8) 0.0890(2) 0.7123(7) 0.0319(17) Uani 1 1 d . . .
N3 N 0.7087(9) 0.0418(2) 0.8501(6) 0.0308(17) Uani 1 1 d . . .
N4 N 0.6199(10) 0.0062(3) 0.7978(7) 0.045(2) Uani 1 1 d . . .
N5 N 0.6411(11) -0.0286(3) 0.8770(8) 0.052(2) Uani 1 1 d . . .
N6 N 0.7432(11) -0.0164(3) 0.9826(8) 0.049(2) Uani 1 1 d . . .
N7 N 0.9016(9) 0.1002(2) 0.9906(7) 0.0346(18) Uani 1 1 d . . .
C1 C 0.5022(11) 0.1157(3) 0.9515(8) 0.038(2) Uani 1 1 d . . .
H1 H 0.4892 0.0829 0.9372 0.046 Uiso 1 1 d R . .
C2 C 0.4158(12) 0.1347(3) 1.0237(10) 0.047(3) Uani 1 1 d . . .
H2 H 0.3474 0.1160 1.0587 0.057 Uiso 1 1 d R . .
C3 C 0.4265(12) 0.1826(4) 1.0442(10) 0.051(3) Uani 1 1 d . . .
C4 C 0.3530(17) 0.2494(4) 1.1462(14) 0.087(5) Uani 1 1 d . . .
H4A H 0.2875 0.2570 1.2003 0.104 Uiso 1 1 d R . .
H4B H 0.3225 0.2674 1.0729 0.104 Uiso 1 1 d R . .
H4C H 0.4588 0.2563 1.1852 0.104 Uiso 1 1 d R . .
C5 C 0.5276(12) 0.2081(3) 0.9951(10) 0.052(3) Uani 1 1 d . . .
H5 H 0.5379 0.2407 1.0129 0.062 Uiso 1 1 d R . .
C6 C 0.6133(12) 0.1868(3) 0.9219(9) 0.045(3) Uani 1 1 d . . .
C7 C 0.7236(11) 0.2100(3) 0.8616(9) 0.043(2) Uani 1 1 d . A .
C8 C 0.7554(14) 0.2569(3) 0.8615(13) 0.067(4) Uani 1 1 d . . .
C9 C 0.8497(16) 0.2769(4) 0.7965(14) 0.086(5) Uani 1 1 d . A .
H9 H 0.8582 0.3102 0.7934 0.104 Uiso 1 1 d R . .
C10 C 0.9198(14) 0.2470(4) 0.7321(12) 0.068(4) Uani 1 1 d . . .
C11 C 0.9045(12) 0.1995(3) 0.7322(10) 0.052(3) Uani 1 1 d . A .
H11 H 0.9598 0.1798 0.6882 0.063 Uiso 1 1 d R . .
C12 C 0.8054(11) 0.1795(3) 0.7972(9) 0.038(2) Uani 1 1 d . . .
C13 C 1.0538(11) 0.0742(3) 0.7620(8) 0.039(2) Uani 1 1 d . . .
H13 H 1.0920 0.0750 0.8489 0.047 Uiso 1 1 d R . .
C14 C 1.1535(11) 0.0573(3) 0.6958(9) 0.036(2) Uani 1 1 d . . .
H14 H 1.2568 0.0465 0.7307 0.044 Uiso 1 1 d R . .
C15 C 1.0991(10) 0.0557(3) 0.5703(8) 0.035(2) Uani 1 1 d . . .
C16 C 1.3296(12) 0.0172(3) 0.5388(11) 0.053(3) Uani 1 1 d . . .
H16A H 1.3723 0.0072 0.4722 0.064 Uiso 1 1 d R . .
H16B H 1.3181 -0.0091 0.5884 0.064 Uiso 1 1 d R . .
H16C H 1.3978 0.0395 0.5871 0.064 Uiso 1 1 d R . .
C17 C 0.9511(11) 0.0715(3) 0.5168(9) 0.039(2) Uani 1 1 d . . .
H17 H 0.9171 0.0717 0.4295 0.046 Uiso 1 1 d R . .
C18 C 0.8543(11) 0.0880(3) 0.5874(8) 0.037(2) Uani 1 1 d . . .
C19 C 0.6940(10) 0.1044(3) 0.5464(8) 0.034(2) Uani 1 1 d . A .
C20 C 0.6123(12) 0.1080(3) 0.4245(9) 0.041(2) Uani 1 1 d . . .
C21 C 0.4627(12) 0.1239(3) 0.3923(10) 0.044(2) Uani 1 1 d . . .
H21 H 0.4137 0.1253 0.3070 0.053 Uiso 1 1 d R . .
C22 C 0.3961(11) 0.1362(3) 0.4864(9) 0.043(2) Uani 1 1 d . . .
C23 C 0.4680(11) 0.1335(3) 0.6075(8) 0.036(2) Uani 1 1 d . A .
H23 H 0.4153 0.1421 0.6696 0.043 Uiso 1 1 d R . .
C24 C 0.6206(12) 0.1180(3) 0.6416(9) 0.039(2) Uani 1 1 d . . .
C25 C 0.7821(11) 0.0271(3) 0.9614(8) 0.033(2) Uani 1 1 d . . .
C26 C 0.8883(11) 0.0590(3) 1.0418(8) 0.038(2) Uani 1 1 d . . .
C27 C 0.9717(12) 0.0493(3) 1.1579(9) 0.043(2) Uani 1 1 d . . .
H27 H 0.9586 0.0200 1.1953 0.051 Uiso 1 1 d R . .
C28 C 1.0699(11) 0.0817(3) 1.2234(9) 0.043(2) Uani 1 1 d . . .
H28 H 1.1289 0.0733 1.3031 0.052 Uiso 1 1 d R . .
C29 C 1.0795(12) 0.1252(3) 1.1728(10) 0.046(2) Uani 1 1 d . . .
H29 H 1.1435 0.1497 1.2156 0.055 Uiso 1 1 d R . .
C30 C 0.9945(11) 0.1330(3) 1.0553(9) 0.039(2) Uani 1 1 d . . .
H30 H 1.0032 0.1628 1.0189 0.047 Uiso 1 1 d R . .

loop_
_atom_site_aniso_label
_atom_site_aniso_U_11
_atom_site_aniso_U_22
_atom_site_aniso_U_33
_atom_site_aniso_U_23
_atom_site_aniso_U_13
_atom_site_aniso_U_12
Ir1 0.0399(2) 0.0235(2) 0.0354(2) 0.00321(16) 0.00674(16) -0.00026(17)
F2 0.112(6) 0.045(4) 0.169(8) 0.024(4) 0.086(6) -0.003(4)
F3 0.044(4) 0.071(4) 0.051(4) -0.002(3) -0.004(3) 0.015(3)
F4 0.057(4) 0.084(4) 0.040(3) 0.007(3) 0.015(3) 0.013(3)
O1 0.078(6) 0.046(4) 0.105(7) -0.014(4) 0.053(5) -0.009(4)
O2 0.042(4) 0.051(4) 0.046(4) 0.001(3) 0.015(3) 0.012(3)
N1 0.034(4) 0.027(4) 0.046(5) 0.008(3) 0.016(4) -0.002(3)
N2 0.029(4) 0.025(4) 0.041(5) 0.010(3) 0.005(4) -0.002(3)
N3 0.045(5) 0.016(3) 0.029(4) 0.007(3) 0.004(4) -0.001(3)
N4 0.057(6) 0.030(4) 0.044(5) 0.003(4) 0.005(4) -0.008(4)
N5 0.070(6) 0.022(4) 0.058(6) 0.010(4) 0.005(5) -0.001(4)
N6 0.066(6) 0.031(4) 0.046(5) 0.013(4) 0.003(5) 0.000(4)
N7 0.047(5) 0.025(4) 0.030(4) 0.001(3) 0.004(4) -0.003(3)
C1 0.053(6) 0.023(5) 0.038(5) -0.003(4) 0.011(5) -0.007(4)
C2 0.053(7) 0.032(5) 0.063(7) 0.001(5) 0.027(6) -0.005(5)
C3 0.050(7) 0.048(6) 0.060(7) -0.006(5) 0.022(6) -0.005(5)
C4 0.097(11) 0.054(8) 0.128(13) -0.034(8) 0.062(11) -0.009(7)
C5 0.057(7) 0.028(5) 0.079(8) -0.012(5) 0.035(6) -0.007(5)
C6 0.058(7) 0.023(5) 0.057(7) 0.002(4) 0.017(6) -0.008(5)
C7 0.043(6) 0.032(5) 0.055(6) 0.002(5) 0.013(5) -0.004(4)
C8 0.080(9) 0.027(5) 0.110(10) -0.005(6) 0.056(8) -0.004(5)
C9 0.093(10) 0.030(6) 0.157(14) -0.003(7) 0.073(11) 0.001(6)
C10 0.069(8) 0.041(6) 0.105(10) 0.022(6) 0.044(8) -0.013(6)
C11 0.058(7) 0.031(5) 0.072(8) 0.005(5) 0.023(6) -0.005(5)
C12 0.044(6) 0.014(4) 0.051(6) 0.008(4) -0.001(5) -0.002(4)
C13 0.047(6) 0.037(5) 0.027(5) 0.004(4) -0.005(5) -0.005(5)
C14 0.038(6) 0.022(4) 0.049(6) -0.001(4) 0.010(5) 0.000(4)
C15 0.033(6) 0.028(5) 0.043(6) -0.003(4) 0.008(5) -0.002(4)
C16 0.046(7) 0.038(6) 0.075(8) -0.007(5) 0.014(6) 0.008(5)
C17 0.038(6) 0.037(5) 0.040(6) 0.006(4) 0.007(5) 0.003(4)
C18 0.050(6) 0.028(5) 0.030(5) 0.008(4) 0.004(5) -0.007(4)
C19 0.035(5) 0.026(5) 0.038(6) 0.014(4) 0.005(4) 0.016(4)
C20 0.043(6) 0.034(5) 0.046(6) -0.001(4) 0.009(5) 0.001(5)
C21 0.045(6) 0.039(5) 0.044(6) 0.007(4) 0.001(5) 0.003(5)
C22 0.036(6) 0.043(6) 0.044(6) 0.006(5) -0.002(5) 0.009(5)
C23 0.037(6) 0.035(5) 0.034(5) 0.001(4) 0.004(4) 0.007(4)
C24 0.046(6) 0.034(5) 0.041(6) 0.003(4) 0.017(5) -0.005(4)
C25 0.037(5) 0.023(4) 0.041(5) -0.005(4) 0.014(5) 0.004(4)
C26 0.043(6) 0.029(5) 0.041(6) 0.000(4) 0.011(5) 0.009(4)
C27 0.053(7) 0.033(5) 0.040(6) 0.002(4) 0.007(5) -0.002(5)
C28 0.042(6) 0.047(6) 0.039(6) 0.008(5) 0.007(5) 0.013(5)
C29 0.049(7) 0.046(6) 0.045(6) -0.003(5) 0.013(5) -0.002(5)
C30 0.046(6) 0.031(5) 0.040(6) -0.002(4) 0.011(5) -0.007(5)

loop_
_atom_type_symbol
_atom_type_description
_atom_type_scat_dispersion_real
_atom_type_scat_dispersion_imag
_atom_type_scat_source
C C 0.0033 0.0016 'International Tables Vol C Tables 4.2.6.8 and 6.1.1.4'
H H 0.0000 0.0000 'International Tables Vol C Tables 4.2.6.8 and 6.1.1.4'
F F 0.0171 0.0103 'International Tables Vol C Tables 4.2.6.8 and 6.1.1.4'
Ir Ir -1.4442 7.9887 'International Tables Vol C Tables 4.2.6.8 and 6.1.1.4'
N N 0.0061 0.0033 'International Tables Vol C Tables 4.2.6.8 and 6.1.1.4'
O O 0.0106 0.0060 'International Tables Vol C Tables 4.2.6.8 and 6.1.1.4'

loop_
_geom_angle_atom_site_label_1
_geom_angle_atom_site_label_2
_geom_angle_atom_site_label_3
_geom_angle
C24 Ir1 C12 86.6(4)
C24 Ir1 N1 97.3(3)
C12 Ir1 N1 80.9(3)
C24 Ir1 N2 80.9(3)
C12 Ir1 N2 94.9(3)
N1 Ir1 N2 175.5(3)
C24 Ir1 N3 100.5(3)
C12 Ir1 N3 172.1(3)
N1 Ir1 N3 94.8(3)
N2 Ir1 N3 89.6(3)
C24 Ir1 N7 176.0(3)
C12 Ir1 N7 97.0(3)
N1 Ir1 N7 84.9(3)
N2 Ir1 N7 97.2(3)
N3 Ir1 N7 75.9(3)
C3 O1 C4 117.4(8)
C15 O2 C16 119.9(8)
C1 N1 C6 118.2(7)
C1 N1 Ir1 125.6(6)
C6 N1 Ir1 116.0(6)
C13 N2 C18 119.5(7)
C13 N2 Ir1 124.6(6)
C18 N2 Ir1 115.9(6)
C25 N3 N4 106.4(6)
C25 N3 Ir1 114.9(6)
N4 N3 Ir1 138.7(6)
N5 N4 N3 107.6(8)
N4 N5 N6 110.8(7)
C25 N6 N5 103.4(7)
C26 N7 C30 119.4(8)
C26 N7 Ir1 116.7(6)
C30 N7 Ir1 123.8(6)
N1 C1 C2 123.9(8)
N1 C1 H1 120.3
C2 C1 H1 115.8
C1 C2 C3 118.1(9)
C1 C2 H2 121.3
C3 C2 H2 120.6
O1 C3 C5 125.2(9)
O1 C3 C2 115.6(9)
C5 C3 C2 119.1(9)
O1 C4 H4A 109.3
O1 C4 H4B 110.9
H4A C4 H4B 109.5
O1 C4 H4C 108.2
H4A C4 H4C 109.4
H4B C4 H4C 109.5
C3 C5 C6 120.4(9)
C3 C5 H5 118.5
C6 C5 H5 121.1
N1 C6 C5 120.2(8)
N1 C6 C7 113.6(8)
C5 C6 C7 126.2(8)
C8 C7 C12 117.9(9)
C8 C7 C6 126.9(9)
C12 C7 C6 115.2(8)
C9 C8 F1A 112.3(11)
C9 C8 C7 124.5(10)
F1A C8 C7 119.2(11)
C9 C8 F1 117.1(9)
F1A C8 F1 27.8(9)
C7 C8 F1 118.1(10)
C8 C9 C10 115.7(10)
C8 C9 H9 120.2
C10 C9 H9 124.0
C9 C10 C11 124.7(10)
C9 C10 F2 118.5(9)
C11 C10 F2 116.8(10)
C10 C11 C12 119.0(10)
C10 C11 H11 121.6
C12 C11 H11 119.4
C11 C12 C7 118.0(8)
C11 C12 Ir1 128.0(7)
C7 C12 Ir1 113.9(7)
N2 C13 C14 124.0(8)
N2 C13 H13 119.6
C14 C13 H13 116.4
C13 C14 C15 116.8(9)
C13 C14 H14 124.4
C15 C14 H14 118.7
O2 C15 C14 124.5(8)
O2 C15 C17 115.3(8)
C14 C15 C17 120.2(8)
O2 C16 H16A 109.7
O2 C16 H16B 108.9
H16A C16 H16B 109.5
O2 C16 H16C 109.7
H16A C16 H16C 109.5
H16B C16 H16C 109.5
C18 C17 C15 120.8(9)
C18 C17 H17 119.9
C15 C17 H17 119.2
N2 C18 C17 118.6(8)
N2 C18 C19 113.6(8)
C17 C18 C19 127.9(8)
C20 C19 C24 119.5(8)
C20 C19 C18 125.2(8)
C24 C19 C18 115.2(8)
F4 C20 C21 117.6(9)
F4 C20 C19 120.2(8)
C21 C20 C19 122.2(9)
C20 C21 C22 116.4(10)
C20 C21 H21 117.7
C22 C21 H21 125.9
F3 C22 C23 117.6(8)
F3 C22 C21 117.6(9)
C23 C22 C21 124.8(9)
C22 C23 C24 119.5(9)
C22 C23 H23 121.3
C24 C23 H23 119.2
C23 C24 C19 117.5(9)
C23 C24 Ir1 128.1(7)
C19 C24 Ir1 114.4(7)
N6 C25 N3 111.9(8)
N6 C25 C26 129.0(9)
N3 C25 C26 119.1(7)
N7 C26 C27 120.6(9)
N7 C26 C25 113.2(8)
C27 C26 C25 126.2(8)
C28 C27 C26 120.8(9)
C28 C27 H27 119.1
C26 C27 H27 120.1
C27 C28 C29 118.9(9)
C27 C28 H28 118.3
C29 C28 H28 122.7
C30 C29 C28 118.1(10)
C30 C29 H29 119.3
C28 C29 H29 122.6
N7 C30 C29 122.2(9)
N7 C30 H30 119.4
C29 C30 H30 118.4

loop_
_geom_bond_atom_site_label_1
_geom_bond_atom_site_label_2
_geom_bond_distance
Ir1 C24 2.002(10)
Ir1 C12 2.005(8)
Ir1 N1 2.051(7)
Ir1 N2 2.052(7)
Ir1 N3 2.128(6)
Ir1 N7 2.174(8)
F1 C8 1.427(16)
F1A C8 1.373(18)
F2 C10 1.374(11)
F3 C22 1.363(10)
F4 C20 1.331(11)
O1 C3 1.347(12)
O1 C4 1.465(12)
O2 C15 1.351(10)
O2 C16 1.445(11)
N1 C1 1.347(11)
N1 C6 1.365(11)
N2 C13 1.347(11)
N2 C18 1.379(11)
N3 C25 1.340(11)
N3 N4 1.340(10)
N4 N5 1.325(10)
N5 N6 1.365(12)
N6 C25 1.335(11)
N7 C26 1.336(11)
N7 C30 1.348(12)
C1 C2 1.355(12)
C1 H1 0.9587
C2 C3 1.395(13)
C2 H2 0.9608
C3 C5 1.369(13)
C4 H4A 0.9598
C4 H4B 0.9593
C4 H4C 0.9601
C5 C6 1.386(13)
C5 H5 0.9580
C6 C7 1.472(13)
C7 C8 1.379(13)
C7 C12 1.436(13)
C8 C9 1.359(15)
C9 C10 1.365(15)
C9 H9 0.9612
C10 C11 1.372(13)
C11 C12 1.392(13)
C11 H11 0.9590
C13 C14 1.371(12)
C13 H13 0.9600
C14 C15 1.386(12)
C14 H14 0.9608
C15 C17 1.388(12)
C16 H16A 0.9600
C16 H16B 0.9596
C16 H16C 0.9594
C17 C18 1.382(12)
C17 H17 0.9604
C18 C19 1.467(13)
C19 C20 1.402(13)
C19 C24 1.433(12)
C20 C21 1.370(14)
C21 C22 1.374(13)
C21 H21 0.9601
C22 C23 1.369(13)
C23 C24 1.392(13)
C23 H23 0.9598
C25 C26 1.466(12)
C26 C27 1.375(13)
C27 C28 1.368(13)
C27 H27 0.9607
C28 C29 1.385(13)
C28 H28 0.9601
C29 C30 1.383(14)
C29 H29 0.9611
C30 H30 0.9604
